data_7046769
loop_
_publ_author_name
'Vignesh, Kuduva R.'
'Langley, Stuart K.'
'Gartshore, Christopher J.'
'Borilovi\'c, Ivana'
'Forsyth, Craig M.'
'Rajaraman, Gopalan'
'Murray, Keith S.'

_publ_section_title
;
 Rationalizing the sign and magnitude of the magnetic coupling and
 anisotropy in dinuclear manganese(iii) complexes.
;
_journal_issue 34
_journal_name_full 'Dalton transactions (Cambridge, England : 2003)'
_journal_page_first 11820
_journal_page_last 11833
_journal_paper_doi 10.1039/c8dt01410h
_journal_volume 47
_journal_year 2018
_chemical_formula_sum 'C34 H26 Br2 Mn2 N6 O12'
_chemical_formula_weight 980.31
_space_group_crystal_system monoclinic
_space_group_IT_number 14
_space_group_name_Hall '-P 2ybc'
_space_group_name_H-M_alt 'P 1 21/c 1'
_symmetry_space_group_name_Hall '-P 2ybc'
_symmetry_space_group_name_H-M 'P 1 21/c 1'
_atom_sites_solution_hydrogens mixed
_audit_block_doi 10.5517/ccdc.csd.cc1zlxzg
_audit_creation_method SHELXL-2016/6
_audit_update_record
;
2018-06-12 deposited with the CCDC.
2018-06-19 downloaded from the CCDC.
;
_cell_angle_alpha 90
_cell_angle_beta 104.886(2)
_cell_angle_gamma 90
_cell_formula_units_Z 4
_cell_length_a 17.7484(12)
_cell_length_b 22.1971(13)
_cell_length_c 10.0271(8)
_cell_measurement_reflns_used 8912
_cell_measurement_temperature 123(2)
_cell_measurement_theta_max 26.84
_cell_measurement_theta_min 2.15
_cell_volume 3817.7(5)
_computing_cell_refinement 'Bruker Apex2 V2.0'
_computing_data_collection 'Bruker Apex2 V2.0'
_computing_data_reduction 'Bruker Apex2 V2.0'
_computing_structure_refinement 'SHELXL-2016/6 (Sheldrick, 2016)'
_computing_structure_solution 'SHELXS-97 (Sheldrick, 1990)'
_diffrn_ambient_temperature 123(2)
_diffrn_measured_fraction_theta_full 0.995
_diffrn_measured_fraction_theta_max 0.990
_diffrn_measurement_device_type 'APEX X8'
_diffrn_measurement_method 'scans in phi and omega'
_diffrn_radiation_monochromator graphite
_diffrn_radiation_source 'fine-focus sealed tube'
_diffrn_radiation_type MoK\a
_diffrn_radiation_wavelength 0.71073
_diffrn_reflns_av_R_equivalents 0.0719
_diffrn_reflns_av_unetI/netI 0.1158
_diffrn_reflns_Laue_measured_fraction_full 0.995
_diffrn_reflns_Laue_measured_fraction_max 0.990
_diffrn_reflns_limit_h_max 22
_diffrn_reflns_limit_h_min -21
_diffrn_reflns_limit_k_max 27
_diffrn_reflns_limit_k_min -25
_diffrn_reflns_limit_l_max 12
_diffrn_reflns_limit_l_min -11
_diffrn_reflns_number 21988
_diffrn_reflns_point_group_measured_fraction_full 0.995
_diffrn_reflns_point_group_measured_fraction_max 0.990
_diffrn_reflns_theta_full 25.242
_diffrn_reflns_theta_max 26.352
_diffrn_reflns_theta_min 2.375
_exptl_absorpt_coefficient_mu 2.824
_exptl_absorpt_correction_T_max 0.754
_exptl_absorpt_correction_T_min 0.376
_exptl_absorpt_correction_type multi-scan
_exptl_absorpt_process_details SADABS
_exptl_crystal_colour brown
_exptl_crystal_density_diffrn 1.706
_exptl_crystal_density_method 'not measured'
_exptl_crystal_description plate
_exptl_crystal_F_000 1952
_exptl_crystal_size_max 0.4
_exptl_crystal_size_mid 0.3
_exptl_crystal_size_min 0.1
_refine_diff_density_max 1.060
_refine_diff_density_min -0.855
_refine_diff_density_rms 0.129
_refine_ls_extinction_method none
_refine_ls_goodness_of_fit_ref 1.080
_refine_ls_hydrogen_treatment constr
_refine_ls_matrix_type full
_refine_ls_number_parameters 544
_refine_ls_number_reflns 7726
_refine_ls_number_restraints 24
_refine_ls_restrained_S_all 1.079
_refine_ls_R_factor_all 0.1338
_refine_ls_R_factor_gt 0.0712
_refine_ls_shift/su_max 0.000
_refine_ls_shift/su_mean 0.000
_refine_ls_structure_factor_coef Fsqd
_refine_ls_weighting_details 'w=1/[\s^2^(Fo^2^)+(0.0446P)^2^+21.2167P] where P=(Fo^2^+2Fc^2^)/3'
_refine_ls_weighting_scheme calc
_refine_ls_wR_factor_gt 0.1515
_refine_ls_wR_factor_ref 0.1719
_reflns_Friedel_coverage 0.000
_reflns_number_gt 4615
_reflns_number_total 7726
_reflns_threshold_expression 'I > 2\s(I)'
_cod_data_source_file c8dt01410h2.cif
_cod_data_source_block Compound8
_cod_depositor_comments 'Adding full bibliography for 7046766--7046777.cif.'
_cod_database_code 7046769
_shelx_shelxl_version_number 2016/6
_shelx_space_group_comment
;
The symmetry employed for this shelxl refinement is uniquely defined
by the following loop, which should always be used as a source of
symmetry information in preference to the above space-group names.
They are only intended as comments.
;

loop_
_space_group_symop_operation_xyz
'x, y, z'
'-x, y+1/2, -z+1/2'
'-x, -y, -z'
'x, -y-1/2, z-1/2'

loop_
_atom_site_label
_atom_site_type_symbol
_atom_site_fract_x
_atom_site_fract_y
_atom_site_fract_z
_atom_site_U_iso_or_equiv
_atom_site_adp_type
_atom_site_occupancy
_atom_site_site_symmetry_order
_atom_site_calc_flag
_atom_site_refinement_flags_posn
_atom_site_refinement_flags_adp
_atom_site_refinement_flags_occupancy
_atom_site_disorder_assembly
_atom_site_disorder_group
Mn1 Mn 0.33153(6) 0.47873(5) 0.27746(12) 0.0198(3) Uani 1 1 d . . . . .
Mn2 Mn 0.16735(6) 0.51947(5) 0.31359(12) 0.0208(3) Uani 1 1 d . . . . .
Br3 Br 0.14236(6) 0.75052(4) -0.39617(10) 0.0438(3) Uani 1 1 d . . . . .
Br4 Br 0.48913(6) 0.80983(4) 0.74264(11) 0.0525(3) Uani 1 1 d . . . . .
O1 O 0.3648(3) 0.5468(2) 0.4041(5) 0.0214(11) Uani 1 1 d . . . . .
O2 O 0.3916(3) 0.4163(2) 0.4412(6) 0.0285(13) Uani 1 1 d . . . . .
O3 O 0.1604(3) 0.5536(2) 0.1311(5) 0.0256(12) Uani 1 1 d . . . . .
O4 O 0.2390(3) 0.46346(19) 0.3107(5) 0.0216(11) Uani 1 1 d . . . . .
O5 O 0.2490(3) 0.5895(2) 0.3994(6) 0.0262(12) Uani 1 1 d . . . . .
O6 O 0.2832(3) 0.5431(2) 0.1108(5) 0.0248(12) Uani 1 1 d . . . . .
N7 N 0.1590(3) 0.4942(3) 0.5059(6) 0.0219(14) Uani 1 1 d . . . . .
N8 N 0.4379(3) 0.4805(3) 0.2254(6) 0.0230(14) Uani 1 1 d . . . . .
O9 O 0.066(4) 0.461(3) 0.222(7) 0.021(5) Uani 0.5 1 d . U P A 2
N10 N 0.0831(3) 0.5786(3) 0.3469(7) 0.0244(15) Uani 1 1 d . . . . .
C11 C 0.2159(4) 0.5650(3) 0.0740(8) 0.0214(17) Uani 1 1 d . . . . .
C12 C 0.3218(4) 0.5891(3) 0.4312(8) 0.0222(17) Uani 1 1 d . . . . .
C13 C 0.2554(5) 0.6280(3) -0.1005(8) 0.0290(19) Uani 1 1 d . . . . .
H13 H 0.306862 0.612903 -0.065717 0.035 Uiso 1 1 calc R U . . .
C14 C 0.1059(5) 0.6716(3) -0.1972(8) 0.0271(18) Uani 1 1 d . . . . .
H14 H 0.054573 0.686914 -0.231105 0.033 Uiso 1 1 calc R U . . .
C15 C 0.1066(4) 0.5246(3) 0.5597(8) 0.0241(17) Uani 1 1 d . . . . .
C16 C 0.3635(4) 0.6427(3) 0.5047(8) 0.0203(16) Uani 1 1 d . . . . .
C17 C 0.1959(4) 0.6076(3) -0.0441(8) 0.0212(17) Uani 1 1 d . . . . .
C18 C 0.0637(4) 0.5709(3) 0.4682(8) 0.0240(18) Uani 1 1 d . . . . .
N19 N 0.3170(4) 0.4115(3) 0.1299(7) 0.0264(15) Uani 1 1 d . . . . .
C20 C 0.2033(5) 0.4519(4) 0.5829(9) 0.036(2) Uani 1 1 d . . . . .
H20 H 0.239626 0.430844 0.545183 0.043 Uiso 1 1 calc R U . . .
C21 C 0.5684(5) 0.5154(4) 0.2508(9) 0.037(2) Uani 1 1 d . . . . .
H21 H 0.609219 0.542572 0.291553 0.045 Uiso 1 1 calc R U . . .
O22 O 0.3371(4) 0.3295(3) 0.3751(7) 0.0513(18) Uani 1 1 d . . . . .
N23 N 0.3568(4) 0.3678(3) 0.4666(9) 0.0370(18) Uani 1 1 d . . . . .
C24 C 0.4427(4) 0.6408(3) 0.5685(8) 0.0230(17) Uani 1 1 d . . . . .
H24 H 0.471493 0.605088 0.564397 0.028 Uiso 1 1 calc R U . . .
C25 C 0.2406(5) 0.6697(3) -0.2062(9) 0.035(2) Uani 1 1 d . . . . .
H25 H 0.281150 0.683051 -0.245048 0.042 Uiso 1 1 calc R U . . .
C26 C 0.3214(4) 0.6952(3) 0.5094(9) 0.031(2) Uani 1 1 d . . . . .
H26 H 0.267345 0.696945 0.464802 0.037 Uiso 1 1 calc R U . . .
C27 C 0.5784(5) 0.4716(4) 0.1578(9) 0.040(2) Uani 1 1 d . . . . .
H27 H 0.626501 0.468562 0.133108 0.048 Uiso 1 1 calc R U . . .
C28 C 0.4381(5) 0.7420(3) 0.6451(9) 0.031(2) Uani 1 1 d . . . . .
O29 O 0.3455(4) 0.3623(3) 0.5830(8) 0.055(2) Uani 1 1 d . . . . .
C30 C 0.4489(4) 0.4372(3) 0.1377(8) 0.0250(18) Uani 1 1 d . . . . .
C31 C 0.1216(4) 0.6300(3) -0.0922(8) 0.0228(17) Uani 1 1 d . . . . .
H31 H 0.081146 0.616608 -0.053024 0.027 Uiso 1 1 calc R U . . .
C32 C 0.0484(4) 0.6206(3) 0.2587(9) 0.0273(18) Uani 1 1 d . . . . .
H32 H 0.062684 0.625051 0.174200 0.033 Uiso 1 1 calc R U . . .
C33 C 0.4966(5) 0.5182(3) 0.2818(9) 0.0311(19) Uani 1 1 d . . . . .
H33 H 0.488792 0.547771 0.345369 0.037 Uiso 1 1 calc R U . . .
C34 C 0.1658(5) 0.6915(3) -0.2541(9) 0.031(2) Uani 1 1 d . . . . .
C35 C 0.0975(5) 0.5105(3) 0.6884(9) 0.0300(19) Uani 1 1 d . . . . .
H35 H 0.059082 0.530330 0.723025 0.036 Uiso 1 1 calc R U . . .
C37 C 0.3797(6) 0.3485(4) -0.0025(9) 0.042(2) Uani 1 1 d . . . . .
H37 H 0.423835 0.338979 -0.035526 0.051 Uiso 1 1 calc R U . . .
C38 C 0.0058(5) 0.6076(3) 0.4992(9) 0.033(2) Uani 1 1 d . . . . .
H38 H -0.008898 0.602264 0.583056 0.039 Uiso 1 1 calc R U . . .
C39 C 0.5180(5) 0.4324(4) 0.1015(9) 0.036(2) Uani 1 1 d . . . . .
H39 H 0.524467 0.402293 0.037974 0.044 Uiso 1 1 calc R U . . .
C40 C 0.1989(5) 0.4370(4) 0.7153(9) 0.039(2) Uani 1 1 d . . . . .
H40 H 0.232022 0.407095 0.767760 0.046 Uiso 1 1 calc R U . . .
C41 C 0.1454(5) 0.4667(4) 0.7675(9) 0.035(2) Uani 1 1 d . . . . .
H41 H 0.140808 0.457568 0.857645 0.042 Uiso 1 1 calc R U . . .
C42 C 0.4806(5) 0.6913(4) 0.6387(8) 0.033(2) Uani 1 1 d . . . . .
H42 H 0.534942 0.690321 0.681183 0.039 Uiso 1 1 calc R U . . .
C43 C 0.3124(6) 0.3137(4) -0.0409(11) 0.054(3) Uani 1 1 d . . . . .
H43 H 0.310914 0.278978 -0.097054 0.064 Uiso 1 1 calc R U . . .
C44 C 0.3816(5) 0.3974(3) 0.0845(9) 0.032(2) Uani 1 1 d . . . . .
C45 C -0.0079(5) 0.6580(3) 0.2858(10) 0.037(2) Uani 1 1 d . . . . .
H45 H -0.031565 0.688165 0.221301 0.045 Uiso 1 1 calc R U . . .
C46 C -0.0292(5) 0.6513(4) 0.4067(10) 0.038(2) Uani 1 1 d . . . . .
H46 H -0.068024 0.676633 0.426723 0.046 Uiso 1 1 calc R U . . .
C47 C 0.2520(5) 0.3786(4) 0.0896(10) 0.042(2) Uani 1 1 d . . . . .
H47 H 0.207592 0.388892 0.121153 0.050 Uiso 1 1 calc R U . . .
C48 C 0.2485(6) 0.3300(4) 0.0032(10) 0.054(3) Uani 1 1 d . . . . .
H48 H 0.201542 0.307615 -0.025948 0.065 Uiso 1 1 calc R U . . .
C50 C 0.3597(5) 0.7454(3) 0.5805(9) 0.034(2) Uani 1 1 d . . . . .
H50 H 0.331752 0.781564 0.584196 0.041 Uiso 1 1 calc R U . . .
N2 N 0.1014(7) 0.3075(5) 0.1891(16) 0.015(3) Uani 0.5 1 d . U P B 1
O11 O 0.0708(8) 0.3163(6) 0.0816(17) 0.057(4) Uani 0.5 1 d . . P B 1
O12 O 0.1115(10) 0.3308(7) 0.2920(17) 0.081(5) Uani 0.5 1 d . . P B 1
O13 O 0.1447(9) 0.2599(6) 0.218(2) 0.083(6) Uani 0.5 1 d . . P B 1
O7 O -0.0169(6) 0.5146(5) 0.0630(12) 0.032(3) Uani 0.5 1 d . . P A 2
N1 N 0.0330(8) 0.4727(6) 0.0873(15) 0.033(3) Uani 0.5 1 d . . P A 2
O8 O 0.0510(8) 0.4442(6) -0.0025(14) 0.054(4) Uani 0.5 1 d . . P A 2
O10 O 0.2034(10) 0.2994(7) 0.562(2) 0.094(6) Uani 0.5 1 d . U P C 2
H3W H 0.247700 0.319490 0.566380 0.141 Uiso 0.5 1 d . U P D 2
H4W H 0.174530 0.309710 0.475450 0.141 Uiso 0.5 1 d . U P E 2
O9' O 0.071(4) 0.456(3) 0.210(7) 0.021(5) Uani 0.5 1 d . U P A 1
H2W H 0.083760 0.416280 0.235080 0.031 Uiso 0.5 1 d . U P F 1
H1W H 0.054200 0.464570 0.124150 0.022 Uiso 0.5 1 d . U P G 1

loop_
_atom_site_aniso_label
_atom_site_aniso_U_11
_atom_site_aniso_U_22
_atom_site_aniso_U_33
_atom_site_aniso_U_23
_atom_site_aniso_U_13
_atom_site_aniso_U_12
Mn1 0.0179(6) 0.0187(5) 0.0234(7) -0.0009(5) 0.0066(5) 0.0020(5)
Mn2 0.0135(5) 0.0237(6) 0.0247(7) 0.0009(5) 0.0040(5) 0.0003(5)
Br3 0.0457(6) 0.0406(5) 0.0486(6) 0.0243(4) 0.0188(5) 0.0173(4)
Br4 0.0672(7) 0.0480(6) 0.0483(7) -0.0243(5) 0.0260(6) -0.0353(5)
O1 0.014(3) 0.021(2) 0.029(3) -0.005(2) 0.004(2) 0.003(2)
O2 0.019(3) 0.024(3) 0.040(4) 0.009(2) 0.003(3) 0.000(2)
O3 0.020(3) 0.035(3) 0.020(3) 0.008(2) 0.002(2) 0.001(2)
O4 0.020(3) 0.020(2) 0.024(3) -0.002(2) 0.006(2) -0.002(2)
O5 0.013(3) 0.029(3) 0.035(3) -0.007(2) 0.003(2) -0.003(2)
O6 0.020(3) 0.029(3) 0.024(3) 0.003(2) 0.003(2) 0.004(2)
N7 0.014(3) 0.027(3) 0.022(4) -0.001(3) 0.001(3) 0.002(3)
N8 0.022(3) 0.023(3) 0.025(4) 0.005(3) 0.006(3) 0.007(3)
O9 0.022(7) 0.020(8) 0.021(8) 0.000(6) 0.008(6) 0.000(6)
N10 0.016(3) 0.027(3) 0.029(4) -0.003(3) 0.002(3) -0.004(3)
C11 0.020(4) 0.021(4) 0.021(4) 0.000(3) 0.002(3) -0.003(3)
C12 0.020(4) 0.027(4) 0.021(5) 0.003(3) 0.008(4) 0.001(3)
C13 0.028(5) 0.028(4) 0.036(5) 0.004(4) 0.017(4) 0.008(4)
C14 0.027(4) 0.025(4) 0.027(5) -0.003(3) 0.002(4) 0.000(3)
C15 0.019(4) 0.029(4) 0.024(5) -0.006(4) 0.005(3) -0.005(3)
C16 0.020(4) 0.022(4) 0.022(4) 0.001(3) 0.009(3) -0.005(3)
C17 0.027(4) 0.015(3) 0.022(4) 0.000(3) 0.007(4) -0.002(3)
C18 0.021(4) 0.021(4) 0.033(5) -0.010(3) 0.013(4) -0.011(3)
N19 0.028(4) 0.027(3) 0.023(4) -0.002(3) 0.004(3) 0.001(3)
C20 0.019(4) 0.051(5) 0.037(6) 0.002(4) 0.007(4) 0.010(4)
C21 0.027(5) 0.041(5) 0.049(6) 0.006(4) 0.020(4) -0.005(4)
O22 0.038(4) 0.030(3) 0.074(5) 0.000(3) -0.008(4) -0.012(3)
N23 0.024(4) 0.030(4) 0.056(6) 0.021(4) 0.008(4) 0.015(3)
C24 0.019(4) 0.026(4) 0.021(4) 0.002(3) -0.001(3) 0.003(3)
C25 0.037(5) 0.031(4) 0.043(6) 0.014(4) 0.021(5) 0.006(4)
C26 0.015(4) 0.028(4) 0.047(6) -0.007(4) 0.004(4) -0.001(3)
C27 0.029(5) 0.052(5) 0.043(6) 0.007(5) 0.019(5) 0.005(4)
C28 0.043(5) 0.026(4) 0.031(5) -0.008(4) 0.020(4) -0.018(4)
O29 0.054(4) 0.045(4) 0.078(6) 0.034(4) 0.042(4) 0.019(3)
C30 0.021(4) 0.026(4) 0.029(5) 0.007(3) 0.009(4) 0.013(3)
C31 0.023(4) 0.022(4) 0.021(5) -0.002(3) 0.001(3) -0.004(3)
C32 0.021(4) 0.026(4) 0.034(5) -0.001(4) 0.005(4) -0.005(3)
C33 0.033(5) 0.022(4) 0.040(6) 0.007(4) 0.013(4) 0.003(4)
C34 0.035(5) 0.027(4) 0.034(5) 0.004(4) 0.014(4) 0.004(4)
C35 0.028(4) 0.031(4) 0.031(5) -0.013(4) 0.008(4) -0.007(4)
C37 0.053(6) 0.034(5) 0.045(6) -0.014(4) 0.020(5) 0.010(5)
C38 0.029(5) 0.035(4) 0.040(6) -0.014(4) 0.017(4) -0.004(4)
C39 0.041(5) 0.035(5) 0.038(6) 0.000(4) 0.019(5) 0.014(4)
C40 0.035(5) 0.055(5) 0.026(5) 0.008(4) 0.008(4) 0.008(4)
C41 0.034(5) 0.052(5) 0.019(5) -0.002(4) 0.006(4) -0.010(4)
C42 0.021(4) 0.045(5) 0.025(5) 0.003(4) -0.007(4) -0.007(4)
C43 0.071(8) 0.033(5) 0.056(7) -0.015(5) 0.014(6) -0.005(5)
C44 0.041(5) 0.029(4) 0.028(5) 0.006(4) 0.014(4) 0.003(4)
C45 0.031(5) 0.027(4) 0.054(7) 0.001(4) 0.012(5) 0.002(4)
C46 0.021(4) 0.029(4) 0.063(7) -0.006(4) 0.007(5) 0.011(4)
C47 0.041(6) 0.040(5) 0.045(6) -0.014(4) 0.013(5) -0.017(4)
C48 0.066(7) 0.047(6) 0.051(7) -0.018(5) 0.019(6) -0.021(5)
C50 0.040(5) 0.020(4) 0.045(6) -0.010(4) 0.015(5) -0.003(4)
N2 0.010(5) 0.005(5) 0.033(7) 0.001(5) 0.011(5) -0.003(4)
O11 0.043(8) 0.062(9) 0.074(12) 0.011(8) 0.028(8) 0.032(7)
O12 0.119(15) 0.074(10) 0.062(11) -0.019(9) 0.044(11) -0.066(10)
O13 0.057(10) 0.055(9) 0.156(18) 0.022(10) 0.063(11) -0.004(8)
O7 0.015(6) 0.048(7) 0.031(8) 0.000(6) 0.001(5) 0.003(6)
N1 0.032(8) 0.039(8) 0.036(10) -0.009(7) 0.027(8) -0.011(7)
O8 0.048(9) 0.074(10) 0.038(9) -0.024(8) 0.006(7) 0.003(8)
O10 0.076(10) 0.070(9) 0.147(14) -0.019(9) 0.049(10) -0.016(8)
O9' 0.022(7) 0.020(8) 0.021(8) 0.000(6) 0.008(6) 0.000(6)

loop_
_atom_type_symbol
_atom_type_description
_atom_type_scat_dispersion_real
_atom_type_scat_dispersion_imag
_atom_type_scat_source
C C 0.0033 0.0016 'International Tables Vol C Tables 4.2.6.8 and 6.1.1.4'
H H 0.0000 0.0000 'International Tables Vol C Tables 4.2.6.8 and 6.1.1.4'
Br Br -0.2901 2.4595 'International Tables Vol C Tables 4.2.6.8 and 6.1.1.4'
Mn Mn 0.3368 0.7283 'International Tables Vol C Tables 4.2.6.8 and 6.1.1.4'
N N 0.0061 0.0033 'International Tables Vol C Tables 4.2.6.8 and 6.1.1.4'
O O 0.0106 0.0060 'International Tables Vol C Tables 4.2.6.8 and 6.1.1.4'

loop_
_geom_angle_atom_site_label_1
_geom_angle_atom_site_label_2
_geom_angle_atom_site_label_3
_geom_angle
_geom_angle_site_symmetry_1
O4 Mn1 O1 99.4(2) .
O4 Mn1 N19 92.6(2) .
O1 Mn1 N19 168.0(2) .
O4 Mn1 N8 169.6(2) .
O1 Mn1 N8 90.4(2) .
N19 Mn1 N8 77.8(2) .
O4 Mn1 O6 93.8(2) .
O1 Mn1 O6 89.1(2) .
N19 Mn1 O6 88.4(2) .
N8 Mn1 O6 90.0(2) .
O4 Mn1 O2 91.9(2) .
O1 Mn1 O2 89.7(2) .
N19 Mn1 O2 91.6(2) .
N8 Mn1 O2 84.4(2) .
O6 Mn1 O2 174.21(18) .
O4 Mn1 Mn2 27.82(14) .
O1 Mn1 Mn2 80.71(14) .
N19 Mn1 Mn2 109.80(18) .
N8 Mn1 Mn2 160.86(16) .
O6 Mn1 Mn2 73.12(13) .
O2 Mn1 Mn2 112.26(14) .
O4 Mn2 O3 97.4(2) .
O4 Mn2 N7 92.8(2) .
O3 Mn2 N7 169.8(2) .
O4 Mn2 N10 170.8(2) .
O3 Mn2 N10 91.7(2) .
N7 Mn2 N10 78.1(2) .
O4 Mn2 O5 95.8(2) .
O3 Mn2 O5 88.2(2) .
N7 Mn2 O5 91.5(2) .
N10 Mn2 O5 85.3(2) .
O4 Mn2 O9 95.4(18) .
O3 Mn2 O9 89.5(18) .
N7 Mn2 O9 88.8(18) .
N10 Mn2 O9 83.8(18) .
O5 Mn2 O9 168.8(18) .
O4 Mn2 O9' 90.9(17) .
O3 Mn2 O9' 87.2(17) .
N7 Mn2 O9' 92.0(18) .
N10 Mn2 O9' 88.8(18) .
O5 Mn2 O9' 172.4(17) .
O4 Mn2 Mn1 27.92(14) .
O3 Mn2 Mn1 80.92(15) .
N7 Mn2 Mn1 108.72(17) .
N10 Mn2 Mn1 157.10(16) .
O5 Mn2 Mn1 72.90(13) .
O9 Mn2 Mn1 117.5(18) .
O9' Mn2 Mn1 112.3(18) .
C12 O1 Mn1 127.2(5) .
N23 O2 Mn1 120.2(5) .
C11 O3 Mn2 128.4(5) .
Mn2 O4 Mn1 124.3(3) .
C12 O5 Mn2 130.1(5) .
C11 O6 Mn1 129.2(5) .
C20 N7 C15 118.5(7) .
C20 N7 Mn2 124.3(5) .
C15 N7 Mn2 117.2(5) .
C33 N8 C30 119.4(6) .
C33 N8 Mn1 124.1(5) .
C30 N8 Mn1 116.2(5) .
N1 O9 Mn2 113(4) .
C32 N10 C18 120.5(7) .
C32 N10 Mn2 124.5(5) .
C18 N10 Mn2 115.0(5) .
O6 C11 O3 125.0(7) .
O6 C11 C17 119.7(6) .
O3 C11 C17 115.3(6) .
O5 C12 O1 125.7(7) .
O5 C12 C16 118.0(6) .
O1 C12 C16 116.2(6) .
C25 C13 C17 120.9(8) .
C25 C13 H13 119.6 .
C17 C13 H13 119.6 .
C31 C14 C34 119.9(8) .
C31 C14 H14 120.0 .
C34 C14 H14 120.0 .
N7 C15 C35 120.8(7) .
N7 C15 C18 113.5(6) .
C35 C15 C18 125.7(7) .
C24 C16 C26 119.9(7) .
C24 C16 C12 121.4(6) .
C26 C16 C12 118.8(7) .
C31 C17 C13 119.9(7) .
C31 C17 C11 121.3(7) .
C13 C17 C11 118.6(7) .
N10 C18 C38 119.4(7) .
N10 C18 C15 116.3(6) .
C38 C18 C15 124.3(7) .
C47 N19 C44 120.2(7) .
C47 N19 Mn1 123.4(5) .
C44 N19 Mn1 116.1(5) .
N7 C20 C40 123.4(8) .
N7 C20 H20 118.3 .
C40 C20 H20 118.3 .
C33 C21 C27 117.6(8) .
C33 C21 H21 121.2 .
C27 C21 H21 121.2 .
O22 N23 O29 123.3(7) .
O22 N23 O2 118.9(8) .
O29 N23 O2 117.8(8) .
C16 C24 C42 120.4(7) .
C16 C24 H24 119.8 .
C42 C24 H24 119.8 .
C34 C25 C13 118.7(7) .
C34 C25 H25 120.6 .
C13 C25 H25 120.6 .
C16 C26 C50 119.3(7) .
C16 C26 H26 120.4 .
C50 C26 H26 120.4 .
C39 C27 C21 119.7(8) .
C39 C27 H27 120.2 .
C21 C27 H27 120.2 .
C42 C28 C50 121.7(7) .
C42 C28 Br4 118.9(6) .
C50 C28 Br4 119.4(6) .
N8 C30 C39 121.2(7) .
N8 C30 C44 115.1(6) .
C39 C30 C44 123.7(7) .
C14 C31 C17 119.9(7) .
C14 C31 H31 120.1 .
C17 C31 H31 120.1 .
N10 C32 C45 121.9(8) .
N10 C32 H32 119.0 .
C45 C32 H32 119.0 .
N8 C33 C21 122.4(8) .
N8 C33 H33 118.8 .
C21 C33 H33 118.8 .
C25 C34 C14 120.7(7) .
C25 C34 Br3 120.6(6) .
C14 C34 Br3 118.6(6) .
C15 C35 C41 119.4(7) .
C15 C35 H35 120.3 .
C41 C35 H35 120.3 .
C44 C37 C43 119.3(8) .
C44 C37 H37 120.3 .
C43 C37 H37 120.3 .
C46 C38 C18 119.3(8) .
C46 C38 H38 120.4 .
C18 C38 H38 120.4 .
C30 C39 C27 119.7(8) .
C30 C39 H39 120.2 .
C27 C39 H39 120.2 .
C41 C40 C20 117.8(8) .
C41 C40 H40 121.1 .
C20 C40 H40 121.1 .
C40 C41 C35 120.0(8) .
C40 C41 H41 120.0 .
C35 C41 H41 120.0 .
C28 C42 C24 119.0(7) .
C28 C42 H42 120.5 .
C24 C42 H42 120.5 .
C48 C43 C37 119.1(8) .
C48 C43 H43 120.4 .
C37 C43 H43 120.4 .
N19 C44 C37 120.0(8) .
N19 C44 C30 114.3(7) .
C37 C44 C30 125.7(8) .
C46 C45 C32 119.2(8) .
C46 C45 H45 120.4 .
C32 C45 H45 120.4 .
C45 C46 C38 119.7(8) .
C45 C46 H46 120.2 .
C38 C46 H46 120.2 .
N19 C47 C48 121.0(9) .
N19 C47 H47 119.5 .
C48 C47 H47 119.5 .
C43 C48 C47 120.3(9) .
C43 C48 H48 119.8 .
C47 C48 H48 119.8 .
C28 C50 C26 119.7(7) .
C28 C50 H50 120.1 .
C26 C50 H50 120.1 .
O11 N2 O12 138.0(17) .
O11 N2 O13 119.0(16) .
O12 N2 O13 102.8(17) .
O8 O7 N1 156.1(14) 3_565
O8 N1 O7 123.2(16) .
O8 N1 O9 121(3) .
O7 N1 O9 116(3) .
O7 O8 N1 77.2(12) 3_565
H3W O10 H4W 100.7 .
Mn2 O9' H2W 111.3 .
Mn2 O9' H1W 110.5 .
H2W O9' H1W 119.4 .

loop_
_geom_bond_atom_site_label_1
_geom_bond_atom_site_label_2
_geom_bond_distance
_geom_bond_site_symmetry_2
Mn1 O4 1.790(5) .
Mn1 O1 1.964(5) .
Mn1 N19 2.070(6) .
Mn1 N8 2.084(6) .
Mn1 O6 2.199(5) .
Mn1 O2 2.203(5) .
Mn1 Mn2 3.1595(15) .
Mn2 O4 1.784(5) .
Mn2 O3 1.955(5) .
Mn2 N7 2.050(6) .
Mn2 N10 2.081(6) .
Mn2 O5 2.150(5) .
Mn2 O9 2.22(7) .
Mn2 O9' 2.26(7) .
Br3 C34 1.901(8) .
Br4 C28 1.894(7) .
O1 C12 1.283(8) .
O2 N23 1.299(8) .
O3 C11 1.285(8) .
O5 C12 1.248(8) .
O6 C11 1.254(8) .
N7 C20 1.335(10) .
N7 C15 1.368(9) .
N8 C33 1.343(10) .
N8 C30 1.350(9) .
O9 N1 1.35(7) .
N10 C32 1.322(9) .
N10 C18 1.357(9) .
C11 C17 1.485(10) .
C12 C16 1.491(10) .
C13 C25 1.380(10) .
C13 C17 1.395(10) .
C13 H13 0.9500 .
C14 C31 1.375(10) .
C14 C34 1.400(10) .
C14 H14 0.9500 .
C15 C35 1.377(11) .
C15 C18 1.455(10) .
C16 C24 1.387(10) .
C16 C26 1.391(10) .
C17 C31 1.376(10) .
C18 C38 1.408(10) .
N19 C47 1.337(10) .
N19 C44 1.374(10) .
C20 C40 1.389(11) .
C20 H20 0.9500 .
C21 C33 1.388(11) .
C21 C27 1.390(12) .
C21 H21 0.9500 .
O22 N23 1.233(9) .
N23 O29 1.240(9) .
C24 C42 1.400(10) .
C24 H24 0.9500 .
C25 C34 1.379(11) .
C25 H25 0.9500 .
C26 C50 1.402(10) .
C26 H26 0.9500 .
C27 C39 1.383(12) .
C27 H27 0.9500 .
C28 C42 1.366(11) .
C28 C50 1.377(11) .
C30 C39 1.371(10) .
C30 C44 1.472(11) .
C31 H31 0.9500 .
C32 C45 1.380(10) .
C32 H32 0.9500 .
C33 H33 0.9500 .
C35 C41 1.396(11) .
C35 H35 0.9500 .
C37 C44 1.387(11) .
C37 C43 1.391(13) .
C37 H37 0.9500 .
C38 C46 1.374(12) .
C38 H38 0.9500 .
C39 H39 0.9500 .
C40 C41 1.366(11) .
C40 H40 0.9500 .
C41 H41 0.9500 .
C42 H42 0.9500 .
C43 C48 1.368(13) .
C43 H43 0.9500 .
C45 C46 1.368(12) .
C45 H45 0.9500 .
C46 H46 0.9500 .
C47 C48 1.375(12) .
C47 H47 0.9500 .
C48 H48 0.9500 .
C50 H50 0.9500 .
N2 O11 1.092(17) .
N2 O12 1.127(17) .
N2 O13 1.296(17) .
O7 O8 1.175(16) 3_565
O7 N1 1.264(16) .
O7 N1 1.487(18) 3_565
O7 O7 1.66(2) 3_565
N1 O8 1.209(16) .
O10 H3W 0.8967 .
O10 H4W 0.9196 .
O9' H2W 0.9262 .
O9' H1W 0.8533 .
